data_7718941
loop_
_publ_author_name
'Kracht, Felix'
'Mayer, Sophie'
'Maichle-M&#xf6;ssmer, C&#xe4;cilia'
'Anwander, Reiner'

_publ_section_title
;
 Reactivity of titanium pyrazolates towards CO<sub>2</sub>, CS<sub>2</sub>
 and N<sub>2</sub>O.
;
_journal_issue 28
_journal_name_full 'Dalton transactions (Cambridge, England : 2003)'
_journal_page_first 10890
_journal_page_last 10897
_journal_paper_doi 10.1039/d5dt00957j
_journal_volume 54
_journal_year 2025
_chemical_formula_sum 'C49 H73 N6 O4 Ti'
_chemical_formula_weight 858.03
_space_group_crystal_system orthorhombic
_space_group_IT_number 61
_space_group_name_Hall '-P 2ac 2ab'
_space_group_name_H-M_alt 'P b c a'
_atom_sites_solution_hydrogens geom
_audit_creation_method SHELXL-2019/3
_audit_update_record
;
2025-02-14 deposited with the CCDC.	2025-06-23 downloaded from the CCDC.
;
_cell_angle_alpha 90
_cell_angle_beta 90
_cell_angle_gamma 90
_cell_formula_units_Z 24
_cell_length_a 28.975(4)
_cell_length_b 23.619(3)
_cell_length_c 43.439(6)
_cell_measurement_reflns_used 521
_cell_measurement_temperature 100(2)
_cell_measurement_theta_max 21.03
_cell_measurement_theta_min 2.215
_cell_volume 29728(7)
_computing_cell_refinement 'SAINT V8.40B (Bruker Nano, Inc., 2019)'
_computing_data_collection 'APEX3 v2019.11-0'
_computing_data_reduction 'SAINT V8.40B (Bruker Nano, Inc., 2019)'
_computing_structure_refinement 'SHELXL-2019/2 (Sheldrick, 2019)'
_computing_structure_solution 'SHELXT 2018/2 (Sheldrick, 2018)'
_diffrn_ambient_temperature 100(2)
_diffrn_measured_fraction_theta_full 0.997
_diffrn_measured_fraction_theta_max 0.997
_diffrn_measurement_device_type 'Bruker APEX II DUO'
_diffrn_measurement_method 'omega scans'
_diffrn_radiation_type MoK\a
_diffrn_radiation_wavelength 0.71073
_diffrn_reflns_av_R_equivalents 0.1545
_diffrn_reflns_av_unetI/netI 0.0981
_diffrn_reflns_Laue_measured_fraction_full 0.997
_diffrn_reflns_Laue_measured_fraction_max 0.997
_diffrn_reflns_limit_h_max 33
_diffrn_reflns_limit_h_min -28
_diffrn_reflns_limit_k_max 27
_diffrn_reflns_limit_k_min -26
_diffrn_reflns_limit_l_max 50
_diffrn_reflns_limit_l_min -50
_diffrn_reflns_number 199425
_diffrn_reflns_point_group_measured_fraction_full 0.997
_diffrn_reflns_point_group_measured_fraction_max 0.997
_diffrn_reflns_theta_full 24.462
_diffrn_reflns_theta_max 24.462
_diffrn_reflns_theta_min 1.455
_diffrn_source 'ImuS-focus sealed tube'
_exptl_absorpt_coefficient_mu 0.219
_exptl_absorpt_correction_type multi-scan
_exptl_absorpt_process_details 'sadabs V2012/1 (Bruker AXS Inc.)'
_exptl_crystal_colour colourless
_exptl_crystal_density_diffrn 1.150
_exptl_crystal_description column
_exptl_crystal_F_000 11112
_exptl_crystal_size_max 0.434
_exptl_crystal_size_mid 0.179
_exptl_crystal_size_min 0.143
_exptl_transmission_factor_max 0.7451
_exptl_transmission_factor_min 0.6217
_refine_diff_density_max 0.651
_refine_diff_density_min -0.508
_refine_diff_density_rms 0.073
_refine_ls_extinction_method none
_refine_ls_goodness_of_fit_ref 1.039
_refine_ls_hydrogen_treatment constr
_refine_ls_matrix_type full
_refine_ls_number_parameters 1681
_refine_ls_number_reflns 24573
_refine_ls_number_restraints 87
_refine_ls_restrained_S_all 1.042
_refine_ls_R_factor_all 0.1548
_refine_ls_R_factor_gt 0.0844
_refine_ls_shift/su_max 0.038
_refine_ls_shift/su_mean 0.000
_refine_ls_structure_factor_coef Fsqd
_refine_ls_weighting_details 'w=1/[\s^2^(Fo^2^)+(0.0472P)^2^+106.7358P] where P=(Fo^2^+2Fc^2^)/3'
_refine_ls_weighting_scheme calc
_refine_ls_wR_factor_gt 0.1760
_refine_ls_wR_factor_ref 0.2094
_reflns_Friedel_coverage 0.000
_reflns_number_gt 14204
_reflns_number_total 24573
_reflns_threshold_expression 'I > 2\s(I)'
_cod_data_source_file d5dt00957j2.cif
_cod_data_source_block 4-CO2_mo_FKSW19_0m_a
_cod_depositor_comments 'Adding full bibliography for 7718936--7718941.cif.'
_cod_database_code 7718941
_shelx_shelxl_version_number 2019/3
_shelx_space_group_comment
;
The symmetry employed for this shelxl refinement is uniquely defined
by the following loop, which should always be used as a source of
symmetry information in preference to the above space-group names.
They are only intended as comments.
;
_shelx_estimated_absorpt_t_min 0.911
_shelx_estimated_absorpt_t_max 0.969

loop_
_space_group_symop_operation_xyz
'x, y, z'
'-x+1/2, -y, z+1/2'
'-x, y+1/2, -z+1/2'
'x+1/2, -y+1/2, -z'
'-x, -y, -z'
'x-1/2, y, -z-1/2'
'x, -y-1/2, z-1/2'
'-x-1/2, y-1/2, z'

loop_
_atom_site_label
_atom_site_type_symbol
_atom_site_fract_x
_atom_site_fract_y
_atom_site_fract_z
_atom_site_U_iso_or_equiv
_atom_site_adp_type
_atom_site_occupancy
_atom_site_site_symmetry_order
_atom_site_calc_flag
_atom_site_refinement_flags_posn
_atom_site_refinement_flags_adp
_atom_site_refinement_flags_occupancy
_atom_site_disorder_assembly
_atom_site_disorder_group
C1 C 0.29502(16) 0.17079(19) 0.67576(10) 0.0179(11) Uani 1 1 d . . . . .
C2 C 0.33937(17) 0.1889(2) 0.66836(11) 0.0232(12) Uani 1 1 d . . . . .
H2 H 0.355031 0.181444 0.649582 0.028 Uiso 1 1 calc R U . . .
C3 C 0.35683(17) 0.2194(2) 0.69280(10) 0.0226(12) Uani 1 1 d . . . . .
C4 C 0.26353(18) 0.13363(19) 0.65623(10) 0.0225(11) Uani 1 1 d . . . . .
C5 C 0.27568(19) 0.0709(2) 0.66293(12) 0.0300(13) Uani 1 1 d . . . . .
H5A H 0.257416 0.046231 0.649484 0.045 Uiso 1 1 calc R U . . .
H5B H 0.268695 0.062164 0.684492 0.045 Uiso 1 1 calc R U . . .
H5C H 0.308603 0.064602 0.659058 0.045 Uiso 1 1 calc R U . . .
C6 C 0.21341(18) 0.1445(2) 0.66264(11) 0.0304(13) Uani 1 1 d . . . . .
H6A H 0.207374 0.185268 0.661771 0.046 Uiso 1 1 calc R U . . .
H6B H 0.205599 0.130147 0.683162 0.046 Uiso 1 1 calc R U . . .
H6C H 0.194529 0.125085 0.647174 0.046 Uiso 1 1 calc R U . . .
C7 C 0.27332(19) 0.1459(2) 0.62211(11) 0.0318(13) Uani 1 1 d . . . . .
H7A H 0.252123 0.123799 0.609266 0.048 Uiso 1 1 calc R U . . .
H7B H 0.305215 0.135306 0.617265 0.048 Uiso 1 1 calc R U . . .
H7C H 0.268880 0.186315 0.618036 0.048 Uiso 1 1 calc R U . . .
C8 C 0.40412(18) 0.2455(2) 0.69625(11) 0.0257(12) Uani 1 1 d . . . . .
C9 C 0.40225(19) 0.3105(2) 0.69750(13) 0.0339(13) Uani 1 1 d . . . . .
H9A H 0.433600 0.325517 0.699650 0.051 Uiso 1 1 calc R U . . .
H9B H 0.383565 0.322350 0.715154 0.051 Uiso 1 1 calc R U . . .
H9C H 0.388399 0.324934 0.678481 0.051 Uiso 1 1 calc R U . . .
C10 C 0.43262(19) 0.2288(3) 0.66803(12) 0.0387(15) Uani 1 1 d . . . . .
H10A H 0.419018 0.245772 0.649560 0.058 Uiso 1 1 calc R U . . .
H10B H 0.432742 0.187458 0.665934 0.058 Uiso 1 1 calc R U . . .
H10C H 0.464351 0.242376 0.670523 0.058 Uiso 1 1 calc R U . . .
C11 C 0.42885(19) 0.2214(2) 0.72460(12) 0.0330(13) Uani 1 1 d . . . . .
H11A H 0.428607 0.179946 0.723651 0.049 Uiso 1 1 calc R U . . .
H11B H 0.412920 0.233934 0.743299 0.049 Uiso 1 1 calc R U . . .
H11C H 0.460814 0.234936 0.724959 0.049 Uiso 1 1 calc R U . . .
C12 C 0.31692(17) 0.2449(2) 0.74424(11) 0.0238(12) Uani 1 1 d . . . . .
C13 C 0.19522(18) 0.1920(2) 0.81287(11) 0.0240(12) Uani 1 1 d . . . . .
C14 C 0.16137(17) 0.2284(2) 0.82502(11) 0.0246(12) Uani 1 1 d . . . . .
H14 H 0.155072 0.234378 0.846232 0.030 Uiso 1 1 calc R U . . .
C15 C 0.13907(17) 0.2536(2) 0.80076(11) 0.0232(12) Uani 1 1 d . . . . .
C16 C 0.22701(19) 0.1527(2) 0.83070(11) 0.0287(13) Uani 1 1 d . . . . .
C17 C 0.2097(2) 0.0915(2) 0.82654(13) 0.0399(15) Uani 1 1 d . . . . .
H17A H 0.210416 0.081460 0.804657 0.060 Uiso 1 1 calc R U . . .
H17B H 0.178008 0.088450 0.834246 0.060 Uiso 1 1 calc R U . . .
H17C H 0.229682 0.065594 0.838088 0.060 Uiso 1 1 calc R U . . .
C18 C 0.27631(18) 0.1564(2) 0.81972(12) 0.0322(13) Uani 1 1 d . . . . .
H18A H 0.277931 0.145023 0.798053 0.048 Uiso 1 1 calc R U . . .
H18B H 0.295665 0.131128 0.832115 0.048 Uiso 1 1 calc R U . . .
H18C H 0.287370 0.195409 0.821865 0.048 Uiso 1 1 calc R U . . .
C19 C 0.2254(2) 0.1684(3) 0.86496(11) 0.0481(18) Uani 1 1 d . . . . .
H19A H 0.234827 0.208005 0.867552 0.072 Uiso 1 1 calc R U . . .
H19B H 0.246418 0.143831 0.876493 0.072 Uiso 1 1 calc R U . . .
H19C H 0.193880 0.163537 0.872714 0.072 Uiso 1 1 calc R U . . .
C20 C 0.10041(17) 0.2969(2) 0.80218(11) 0.0261(12) Uani 1 1 d . . . . .
C21 C 0.11300(19) 0.3522(2) 0.78518(12) 0.0347(14) Uani 1 1 d . . . . .
H21A H 0.116135 0.344485 0.763108 0.052 Uiso 1 1 calc R U . . .
H21B H 0.142266 0.366827 0.793205 0.052 Uiso 1 1 calc R U . . .
H21C H 0.088607 0.380268 0.788437 0.052 Uiso 1 1 calc R U . . .
C22 C 0.05516(18) 0.2728(2) 0.79003(13) 0.0382(14) Uani 1 1 d . . . . .
H22A H 0.058220 0.264631 0.768005 0.057 Uiso 1 1 calc R U . . .
H22B H 0.030368 0.300388 0.793187 0.057 Uiso 1 1 calc R U . . .
H22C H 0.047779 0.237754 0.801099 0.057 Uiso 1 1 calc R U . . .
C23 C 0.0925(2) 0.3125(3) 0.83654(12) 0.0403(15) Uani 1 1 d . . . . .
H23A H 0.068066 0.341118 0.838021 0.060 Uiso 1 1 calc R U . . .
H23B H 0.121084 0.327640 0.845291 0.060 Uiso 1 1 calc R U . . .
H23C H 0.083201 0.278583 0.847980 0.060 Uiso 1 1 calc R U . . .
C24 C 0.15134(17) 0.2400(2) 0.74149(11) 0.0212(11) Uani 1 1 d . . . . .
C25 C 0.27882(18) 0.0391(2) 0.74760(10) 0.0242(12) Uani 1 1 d . . . . .
C26 C 0.24218(17) 0.0018(2) 0.74303(10) 0.0224(11) Uani 1 1 d . . . . .
H26 H 0.244165 -0.038362 0.742903 0.027 Uiso 1 1 calc R U . . .
C27 C 0.20235(17) 0.0333(2) 0.73871(10) 0.0225(12) Uani 1 1 d . . . . .
C28 C 0.32925(18) 0.0282(2) 0.75389(11) 0.0265(12) Uani 1 1 d . . . . .
C29 C 0.3355(2) 0.0108(2) 0.78761(12) 0.0402(15) Uani 1 1 d . . . . .
H29A H 0.317722 -0.023717 0.791665 0.060 Uiso 1 1 calc R U . . .
H29B H 0.324405 0.041303 0.801022 0.060 Uiso 1 1 calc R U . . .
H29C H 0.368210 0.003753 0.791713 0.060 Uiso 1 1 calc R U . . .
C30 C 0.3464(2) -0.0199(2) 0.73293(13) 0.0406(15) Uani 1 1 d . . . . .
H30A H 0.341252 -0.009525 0.711348 0.061 Uiso 1 1 calc R U . . .
H30B H 0.329425 -0.054687 0.737654 0.061 Uiso 1 1 calc R U . . .
H30C H 0.379430 -0.026009 0.736416 0.061 Uiso 1 1 calc R U . . .
C31 C 0.35759(19) 0.0821(2) 0.74740(13) 0.0347(14) Uani 1 1 d . . . . .
H31A H 0.390285 0.074586 0.751478 0.052 Uiso 1 1 calc R U . . .
H31B H 0.346840 0.112768 0.760774 0.052 Uiso 1 1 calc R U . . .
H31C H 0.353660 0.093122 0.725810 0.052 Uiso 1 1 calc R U . . .
C32 C 0.15282(18) 0.0168(2) 0.73467(12) 0.0287(13) Uani 1 1 d . . . . .
C33 C 0.12918(19) 0.0536(2) 0.71029(13) 0.0399(15) Uani 1 1 d . . . . .
H33A H 0.144608 0.048408 0.690413 0.060 Uiso 1 1 calc R U . . .
H33B H 0.131123 0.093519 0.716389 0.060 Uiso 1 1 calc R U . . .
H33C H 0.096703 0.042568 0.708472 0.060 Uiso 1 1 calc R U . . .
C34 C 0.1278(2) 0.0243(3) 0.76537(13) 0.0500(17) Uani 1 1 d . . . . .
H34A H 0.127465 0.064528 0.770953 0.075 Uiso 1 1 calc R U . . .
H34B H 0.143883 0.002744 0.781384 0.075 Uiso 1 1 calc R U . . .
H34C H 0.096036 0.010536 0.763475 0.075 Uiso 1 1 calc R U . . .
C35 C 0.1499(2) -0.0454(2) 0.72441(16) 0.0531(18) Uani 1 1 d . . . . .
H35A H 0.117407 -0.056208 0.722090 0.080 Uiso 1 1 calc R U . . .
H35B H 0.164489 -0.069540 0.739934 0.080 Uiso 1 1 calc R U . . .
H35C H 0.165810 -0.049958 0.704676 0.080 Uiso 1 1 calc R U . . .
C36 C 0.30668(17) 0.2987(2) 0.51275(11) 0.0230(11) Uani 1 1 d . . . . .
C37 C 0.34340(17) 0.2660(2) 0.50190(11) 0.0264(12) Uani 1 1 d . . . . .
H37 H 0.352082 0.261660 0.480946 0.032 Uiso 1 1 calc R U . . .
C38 C 0.36488(17) 0.2411(2) 0.52668(11) 0.0236(12) Uani 1 1 d . . . . .
C39 C 0.27478(18) 0.3360(2) 0.49415(11) 0.0248(12) Uani 1 1 d . . . . .
C40 C 0.22419(18) 0.3263(2) 0.50221(12) 0.0316(13) Uani 1 1 d . . . . .
H40A H 0.204655 0.348377 0.488223 0.047 Uiso 1 1 calc R U . . .
H40B H 0.218548 0.338412 0.523466 0.047 Uiso 1 1 calc R U . . .
H40C H 0.216830 0.286022 0.500132 0.047 Uiso 1 1 calc R U . . .
C41 C 0.28739(19) 0.3987(2) 0.50031(12) 0.0307(13) Uani 1 1 d . . . . .
H41A H 0.319601 0.405303 0.494455 0.046 Uiso 1 1 calc R U . . .
H41B H 0.283356 0.407042 0.522237 0.046 Uiso 1 1 calc R U . . .
H41C H 0.267200 0.423281 0.488132 0.046 Uiso 1 1 calc R U . . .
C42 C 0.2813(2) 0.3233(2) 0.45976(11) 0.0358(14) Uani 1 1 d . . . . .
H42A H 0.260298 0.347141 0.447682 0.054 Uiso 1 1 calc R U . . .
H42B H 0.274396 0.283358 0.455809 0.054 Uiso 1 1 calc R U . . .
H42C H 0.313222 0.331410 0.453834 0.054 Uiso 1 1 calc R U . . .
C43 C 0.40652(18) 0.2019(2) 0.52604(11) 0.0303(13) Uani 1 1 d . . . . .
C44 C 0.44828(18) 0.2313(3) 0.54042(13) 0.0398(15) Uani 1 1 d . . . . .
H44A H 0.475519 0.207059 0.538294 0.060 Uiso 1 1 calc R U . . .
H44B H 0.442292 0.238387 0.562291 0.060 Uiso 1 1 calc R U . . .
H44C H 0.453787 0.267404 0.529895 0.060 Uiso 1 1 calc R U . . .
C45 C 0.4180(2) 0.1894(3) 0.49224(12) 0.0462(17) Uani 1 1 d . . . . .
H45A H 0.391503 0.170916 0.482427 0.069 Uiso 1 1 calc R U . . .
H45B H 0.444885 0.164370 0.491183 0.069 Uiso 1 1 calc R U . . .
H45C H 0.424810 0.224940 0.481524 0.069 Uiso 1 1 calc R U . . .
C46 C 0.39675(19) 0.1444(2) 0.54159(13) 0.0372(14) Uani 1 1 d . . . . .
H46A H 0.369775 0.126771 0.531940 0.056 Uiso 1 1 calc R U . . .
H46B H 0.390654 0.150333 0.563549 0.056 Uiso 1 1 calc R U . . .
H46C H 0.423618 0.119609 0.539163 0.056 Uiso 1 1 calc R U . . .
C47 C 0.34603(18) 0.2507(2) 0.58473(11) 0.0243(12) Uani 1 1 d . . . . .
C48 C 0.14158(17) 0.2639(2) 0.63300(11) 0.0243(12) Uani 1 1 d . . . . .
C49 C 0.15936(17) 0.2935(2) 0.65776(11) 0.0248(12) Uani 1 1 d . . . . .
H49 H 0.144525 0.299254 0.677014 0.030 Uiso 1 1 calc R U . . .
C50 C 0.20317(17) 0.3137(2) 0.64945(10) 0.0204(11) Uani 1 1 d . . . . .
C51 C 0.09471(17) 0.2365(2) 0.63037(11) 0.0283(13) Uani 1 1 d . . . . .
C52 C 0.06822(18) 0.2624(2) 0.60301(12) 0.0359(14) Uani 1 1 d . . . . .
H52A H 0.084204 0.253146 0.583780 0.054 Uiso 1 1 calc R U . . .
H52B H 0.066748 0.303626 0.605421 0.054 Uiso 1 1 calc R U . . .
H52C H 0.036851 0.246920 0.602438 0.054 Uiso 1 1 calc R U . . .
C53 C 0.0979(2) 0.1713(2) 0.62723(13) 0.0422(15) Uani 1 1 d . . . . .
H53A H 0.066720 0.155306 0.625939 0.063 Uiso 1 1 calc R U . . .
H53B H 0.113779 0.155605 0.645224 0.063 Uiso 1 1 calc R U . . .
H53C H 0.115127 0.161677 0.608542 0.063 Uiso 1 1 calc R U . . .
C54 C 0.06784(19) 0.2496(3) 0.65996(12) 0.0487(17) Uani 1 1 d . . . . .
H54A H 0.063718 0.290643 0.661896 0.073 Uiso 1 1 calc R U . . .
H54B H 0.085082 0.235389 0.677757 0.073 Uiso 1 1 calc R U . . .
H54C H 0.037570 0.231182 0.659113 0.073 Uiso 1 1 calc R U . . .
C55 C 0.23427(18) 0.35128(19) 0.66878(10) 0.0216(11) Uani 1 1 d . . . . .
C56 C 0.28487(18) 0.3379(2) 0.66316(12) 0.0303(13) Uani 1 1 d . . . . .
H56A H 0.293034 0.347968 0.641960 0.045 Uiso 1 1 calc R U . . .
H56B H 0.290253 0.297382 0.666399 0.045 Uiso 1 1 calc R U . . .
H56C H 0.303971 0.359760 0.677497 0.045 Uiso 1 1 calc R U . . .
C57 C 0.22442(18) 0.4137(2) 0.66090(11) 0.0269(12) Uani 1 1 d . . . . .
H57A H 0.231702 0.420650 0.639194 0.040 Uiso 1 1 calc R U . . .
H57B H 0.243543 0.438256 0.673882 0.040 Uiso 1 1 calc R U . . .
H57C H 0.191752 0.422009 0.664622 0.040 Uiso 1 1 calc R U . . .
C58 C 0.22363(19) 0.3413(2) 0.70305(11) 0.0296(13) Uani 1 1 d . . . . .
H58A H 0.191358 0.351151 0.707201 0.044 Uiso 1 1 calc R U . . .
H58B H 0.243890 0.365139 0.715659 0.044 Uiso 1 1 calc R U . . .
H58C H 0.228854 0.301431 0.708125 0.044 Uiso 1 1 calc R U . . .
C59 C 0.17955(18) 0.2428(2) 0.58007(11) 0.0252(12) Uani 1 1 d . . . . .
C60 C 0.21626(18) 0.4477(2) 0.57563(11) 0.0264(12) Uani 1 1 d . . . . .
C61 C 0.25236(18) 0.4859(2) 0.58067(10) 0.0241(12) Uani 1 1 d . . . . .
H61 H 0.250262 0.526061 0.580373 0.029 Uiso 1 1 calc R U . . .
C62 C 0.29161(17) 0.4544(2) 0.58615(11) 0.0238(12) Uani 1 1 d . . . . .
C63 C 0.16582(19) 0.4578(2) 0.56838(12) 0.0308(13) Uani 1 1 d . . . . .
C64 C 0.1603(2) 0.4672(3) 0.53397(13) 0.0456(16) Uani 1 1 d . . . . .
H64A H 0.171825 0.434011 0.522826 0.068 Uiso 1 1 calc R U . . .
H64B H 0.177927 0.500737 0.527767 0.068 Uiso 1 1 calc R U . . .
H64C H 0.127604 0.472924 0.529114 0.068 Uiso 1 1 calc R U . . .
C65 C 0.13723(19) 0.4063(3) 0.57790(15) 0.0526(18) Uani 1 1 d . . . . .
H65A H 0.104391 0.414471 0.574798 0.079 Uiso 1 1 calc R U . . .
H65B H 0.142838 0.397892 0.599663 0.079 Uiso 1 1 calc R U . . .
H65C H 0.146135 0.373666 0.565328 0.079 Uiso 1 1 calc R U . . .
C66 C 0.1494(2) 0.5097(3) 0.58595(18) 0.076(3) Uani 1 1 d . . . . .
H66A H 0.167471 0.542753 0.579533 0.114 Uiso 1 1 calc R U . . .
H66B H 0.153605 0.503445 0.608080 0.114 Uiso 1 1 calc R U . . .
H66C H 0.116713 0.516304 0.581569 0.114 Uiso 1 1 calc R U . . .
C67 C 0.34047(19) 0.4723(2) 0.59332(12) 0.0310(13) Uani 1 1 d . . . . .
C68 C 0.3495(3) 0.4644(4) 0.62771(16) 0.094(3) Uani 1 1 d . . . . .
H68A H 0.349817 0.423891 0.632607 0.141 Uiso 1 1 calc R U . . .
H68B H 0.324996 0.483067 0.639525 0.141 Uiso 1 1 calc R U . . .
H68C H 0.379350 0.481142 0.633071 0.141 Uiso 1 1 calc R U . . .
C69 C 0.3737(2) 0.4404(3) 0.5738(2) 0.081(3) Uani 1 1 d . . . . .
H69A H 0.405208 0.452745 0.578416 0.121 Uiso 1 1 calc R U . . .
H69B H 0.366943 0.447603 0.551998 0.121 Uiso 1 1 calc R U . . .
H69C H 0.370775 0.399775 0.577968 0.121 Uiso 1 1 calc R U . . .
C70 C 0.3461(2) 0.5360(3) 0.58691(19) 0.069(2) Uani 1 1 d . . . . .
H70A H 0.340741 0.543397 0.564998 0.103 Uiso 1 1 calc R U . . .
H70B H 0.377417 0.547876 0.592436 0.103 Uiso 1 1 calc R U . . .
H70C H 0.323676 0.557311 0.599210 0.103 Uiso 1 1 calc R U . . .
C71 C 0.30114(17) 0.1664(2) 0.34422(10) 0.0214(11) Uani 1 1 d . . . . .
C72 C 0.33615(17) 0.2005(2) 0.33193(11) 0.0262(12) Uani 1 1 d . . . . .
H72 H 0.343495 0.204437 0.310723 0.031 Uiso 1 1 calc R U . . .
C73 C 0.35806(17) 0.2273(2) 0.35602(11) 0.0249(12) Uani 1 1 d . . . . .
C74 C 0.26937(18) 0.1268(2) 0.32647(11) 0.0236(12) Uani 1 1 d . . . . .
C75 C 0.22028(19) 0.1289(2) 0.33829(12) 0.0366(14) Uani 1 1 d . . . . .
H75A H 0.209002 0.168016 0.337503 0.055 Uiso 1 1 calc R U . . .
H75B H 0.219428 0.115328 0.359598 0.055 Uiso 1 1 calc R U . . .
H75C H 0.200629 0.104831 0.325430 0.055 Uiso 1 1 calc R U . . .
C76 C 0.2874(2) 0.0663(2) 0.33018(14) 0.0424(15) Uani 1 1 d . . . . .
H76A H 0.266877 0.039973 0.319393 0.064 Uiso 1 1 calc R U . . .
H76B H 0.288466 0.056465 0.352096 0.064 Uiso 1 1 calc R U . . .
H76C H 0.318545 0.063614 0.321443 0.064 Uiso 1 1 calc R U . . .
C77 C 0.2684(2) 0.1433(3) 0.29275(12) 0.0486(17) Uani 1 1 d . . . . .
H77A H 0.298931 0.137224 0.283673 0.073 Uiso 1 1 calc R U . . .
H77B H 0.259977 0.183386 0.290890 0.073 Uiso 1 1 calc R U . . .
H77C H 0.245558 0.120107 0.281893 0.073 Uiso 1 1 calc R U . . .
C78 C 0.39802(19) 0.2692(3) 0.35445(12) 0.0375(14) Uani 1 1 d . . . . .
C79 C 0.4418(2) 0.2431(3) 0.36807(14) 0.0513(17) Uani 1 1 d . . . . .
H79A H 0.449995 0.208936 0.356448 0.077 Uiso 1 1 calc R U . . .
H79B H 0.436347 0.233029 0.389656 0.077 Uiso 1 1 calc R U . . .
H79C H 0.467146 0.270449 0.366826 0.077 Uiso 1 1 calc R U . . .
C80 C 0.4069(2) 0.2815(3) 0.32000(13) 0.058(2) Uani 1 1 d . . . . .
H80A H 0.415046 0.246250 0.309429 0.087 Uiso 1 1 calc R U . . .
H80B H 0.432401 0.308601 0.318025 0.087 Uiso 1 1 calc R U . . .
H80C H 0.379023 0.297557 0.310711 0.087 Uiso 1 1 calc R U . . .
C81 C 0.3868(2) 0.3255(2) 0.36990(13) 0.0439(16) Uani 1 1 d . . . . .
H81A H 0.412343 0.352028 0.366649 0.066 Uiso 1 1 calc R U . . .
H81B H 0.382336 0.319489 0.392018 0.066 Uiso 1 1 calc R U . . .
H81C H 0.358502 0.341163 0.360944 0.066 Uiso 1 1 calc R U . . .
C82 C 0.34307(18) 0.2176(2) 0.41484(11) 0.0256(12) Uani 1 1 d . . . . .
C83 C 0.14805(16) 0.2088(2) 0.47009(11) 0.0214(11) Uani 1 1 d . . . . .
C84 C 0.16792(17) 0.1808(2) 0.49438(11) 0.0236(12) Uani 1 1 d . . . . .
H84 H 0.155741 0.178329 0.514634 0.028 Uiso 1 1 calc R U . . .
C85 C 0.20964(17) 0.1564(2) 0.48406(10) 0.0223(11) Uani 1 1 d . . . . .
C86 C 0.10225(17) 0.2389(2) 0.46933(11) 0.0272(12) Uani 1 1 d . . . . .
C87 C 0.06911(19) 0.2071(2) 0.44803(14) 0.0411(15) Uani 1 1 d . . . . .
H87A H 0.080058 0.209918 0.426739 0.062 Uiso 1 1 calc R U . . .
H87B H 0.038227 0.223727 0.449593 0.062 Uiso 1 1 calc R U . . .
H87C H 0.067831 0.167135 0.454118 0.062 Uiso 1 1 calc R U . . .
C88 C 0.08212(19) 0.2370(3) 0.50231(12) 0.0394(15) Uani 1 1 d . . . . .
H88A H 0.052061 0.256052 0.502583 0.059 Uiso 1 1 calc R U . . .
H88B H 0.103210 0.256345 0.516482 0.059 Uiso 1 1 calc R U . . .
H88C H 0.078342 0.197545 0.508741 0.059 Uiso 1 1 calc R U . . .
C89 C 0.10692(18) 0.3013(2) 0.46039(12) 0.0322(13) Uani 1 1 d . . . . .
H89A H 0.121316 0.304143 0.440035 0.048 Uiso 1 1 calc R U . . .
H89B H 0.126154 0.320842 0.475593 0.048 Uiso 1 1 calc R U . . .
H89C H 0.076276 0.318803 0.459812 0.048 Uiso 1 1 calc R U . . .
C90 C 0.24110(19) 0.1177(2) 0.50226(10) 0.0238(12) Uani 1 1 d . . . . .
C91 C 0.2410(2) 0.1361(2) 0.53625(11) 0.0317(13) Uani 1 1 d . . . . .
H91A H 0.252970 0.174811 0.537895 0.048 Uiso 1 1 calc R U . . .
H91B H 0.260649 0.110459 0.548225 0.048 Uiso 1 1 calc R U . . .
H91C H 0.209443 0.134790 0.544277 0.048 Uiso 1 1 calc R U . . .
C92 C 0.2213(2) 0.0571(2) 0.49938(12) 0.0329(14) Uani 1 1 d . . . . .
H92A H 0.223929 0.044298 0.478004 0.049 Uiso 1 1 calc R U . . .
H92B H 0.188707 0.057260 0.505492 0.049 Uiso 1 1 calc R U . . .
H92C H 0.238583 0.031479 0.512834 0.049 Uiso 1 1 calc R U . . .
C93 C 0.29018(18) 0.1189(2) 0.49033(12) 0.0316(13) Uani 1 1 d . . . . .
H93A H 0.290905 0.104268 0.469226 0.047 Uiso 1 1 calc R U . . .
H93B H 0.309775 0.095310 0.503506 0.047 Uiso 1 1 calc R U . . .
H93C H 0.301639 0.157941 0.490540 0.047 Uiso 1 1 calc R U . . .
C94 C 0.17722(19) 0.2187(2) 0.41386(11) 0.0266(12) Uani 1 1 d . . . . .
C95 C 0.21572(18) 0.0160(2) 0.41141(10) 0.0232(12) Uani 1 1 d . . . . .
C96 C 0.25261(18) -0.0216(2) 0.41500(10) 0.0256(12) Uani 1 1 d . . . . .
H96 H 0.250690 -0.061744 0.415326 0.031 Uiso 1 1 calc R U . . .
C97 C 0.29268(18) 0.0105(2) 0.41801(11) 0.0239(12) Uani 1 1 d . . . . .
C98 C 0.16465(18) 0.0065(2) 0.40634(12) 0.0310(13) Uani 1 1 d . . . . .
C99 C 0.1474(2) -0.0380(3) 0.42856(16) 0.0574(19) Uani 1 1 d . . . . .
H99A H 0.114447 -0.044679 0.425020 0.086 Uiso 1 1 calc R U . . .
H99B H 0.152118 -0.024940 0.449732 0.086 Uiso 1 1 calc R U . . .
H99C H 0.164489 -0.073346 0.425309 0.086 Uiso 1 1 calc R U . . .
C100 C 0.1573(2) -0.0145(3) 0.37318(14) 0.0542(18) Uani 1 1 d . . . . .
H10D H 0.168543 0.014103 0.358671 0.081 Uiso 1 1 calc R U . . .
H10E H 0.124282 -0.021040 0.369647 0.081 Uiso 1 1 calc R U . . .
H10F H 0.174236 -0.049930 0.370100 0.081 Uiso 1 1 calc R U . . .
C101 C 0.1379(2) 0.0613(3) 0.41078(16) 0.0515(18) Uani 1 1 d . . . . .
H10G H 0.148035 0.089157 0.395500 0.077 Uiso 1 1 calc R U . . .
H10H H 0.143633 0.076028 0.431523 0.077 Uiso 1 1 calc R U . . .
H10I H 0.104858 0.053945 0.408197 0.077 Uiso 1 1 calc R U . . .
C102 C 0.34280(19) -0.0069(2) 0.42122(12) 0.0336(13) Uani 1 1 d . . . . .
C103 C 0.3455(2) -0.0696(3) 0.42999(19) 0.066(2) Uani 1 1 d . . . . .
H10J H 0.328885 -0.092206 0.414650 0.099 Uiso 1 1 calc R U . . .
H10K H 0.331342 -0.075173 0.450270 0.099 Uiso 1 1 calc R U . . .
H10L H 0.377837 -0.081484 0.430683 0.099 Uiso 1 1 calc R U . . .
C104 C 0.3671(2) 0.0024(3) 0.39033(13) 0.0522(18) Uani 1 1 d . . . . .
H10M H 0.351275 -0.019448 0.374290 0.078 Uiso 1 1 calc R U . . .
H10N H 0.399214 -0.010129 0.391870 0.078 Uiso 1 1 calc R U . . .
H10O H 0.366193 0.042716 0.385050 0.078 Uiso 1 1 calc R U . . .
C105 C 0.3671(2) 0.0279(3) 0.44594(13) 0.0439(16) Uani 1 1 d . . . . .
H10P H 0.399746 0.017202 0.446800 0.066 Uiso 1 1 calc R U . . .
H10Q H 0.352652 0.020675 0.465953 0.066 Uiso 1 1 calc R U . . .
H10R H 0.364505 0.068247 0.440939 0.066 Uiso 1 1 calc R U . . .
C201 C 0.4764(2) -0.0729(3) 0.53398(16) 0.058(2) Uani 1 1 d . . . . .
C202 C 0.4943(2) -0.1026(3) 0.55818(16) 0.0542(18) Uani 1 1 d . . . . .
H202 H 0.496634 -0.142454 0.555870 0.065 Uiso 1 1 calc R U . . .
C203 C 0.5086(2) -0.0808(4) 0.58459(18) 0.072(2) Uani 1 1 d . . . . .
H203 H 0.520025 -0.104147 0.600658 0.086 Uiso 1 1 calc R U . . .
C204 C 0.5062(2) -0.0215(3) 0.58791(19) 0.062(2) Uani 1 1 d . . . . .
H204 H 0.516285 -0.004279 0.606473 0.075 Uiso 1 1 calc R U . . .
C205 C 0.4890(2) 0.0117(3) 0.56419(16) 0.0528(18) Uani 1 1 d . . . . .
H205 H 0.488172 0.051652 0.566702 0.063 Uiso 1 1 calc R U . . .
C206 C 0.4736(2) -0.0111(3) 0.53764(17) 0.0562(19) Uani 1 1 d . . . . .
H206 H 0.461275 0.012042 0.521775 0.067 Uiso 1 1 calc R U . . .
C207 C 0.4585(3) -0.0963(4) 0.50574(18) 0.079(2) Uani 1 1 d . . . . .
H20A H 0.444040 -0.066211 0.493599 0.119 Uiso 1 1 calc R U . . .
H20B H 0.435581 -0.125511 0.510505 0.119 Uiso 1 1 calc R U . . .
H20C H 0.483857 -0.113164 0.493914 0.119 Uiso 1 1 calc R U . . .
C301 C 0.4829(2) 0.1009(3) 0.63720(15) 0.0471(13) Uani 1 1 d . U . . .
C302 C 0.5206(2) 0.0857(3) 0.65536(16) 0.0575(15) Uani 1 1 d . U . . .
H302 H 0.517306 0.057441 0.670760 0.069 Uiso 1 1 calc R U . . .
C303 C 0.5637(3) 0.1126(3) 0.65080(17) 0.0688(17) Uani 1 1 d . U . . .
H303 H 0.589841 0.102711 0.662870 0.083 Uiso 1 1 calc R U . . .
C304 C 0.5667(3) 0.1539(3) 0.62817(18) 0.0713(18) Uani 1 1 d . U . . .
H304 H 0.595319 0.172392 0.624641 0.086 Uiso 1 1 calc R U . . .
C305 C 0.5309(3) 0.1678(3) 0.61164(17) 0.0661(17) Uani 1 1 d . U . . .
H305 H 0.534155 0.196426 0.596406 0.079 Uiso 1 1 calc R U . . .
C306 C 0.4893(2) 0.1431(3) 0.61541(15) 0.0520(15) Uani 1 1 d . U . . .
H306 H 0.464014 0.154730 0.602970 0.062 Uiso 1 1 calc R U . . .
C307 C 0.4366(3) 0.0745(4) 0.6411(2) 0.100(3) Uani 1 1 d . U . . .
H30D H 0.414058 0.094604 0.628336 0.151 Uiso 1 1 calc R U . . .
H30E H 0.427342 0.076708 0.662746 0.151 Uiso 1 1 calc R U . . .
H30F H 0.438002 0.034690 0.634733 0.151 Uiso 1 1 calc R U . . .
C401 C 0.5223(2) 0.4056(3) 0.47843(18) 0.0523(18) Uani 1 1 d . . . . .
C402 C 0.5192(3) 0.3697(4) 0.45386(17) 0.069(2) Uani 1 1 d . . . . .
H402 H 0.546045 0.361939 0.442070 0.083 Uiso 1 1 calc R U . . .
C403 C 0.4795(3) 0.3452(3) 0.44598(17) 0.066(2) Uani 1 1 d . . . . .
H403 H 0.478551 0.321727 0.428225 0.079 Uiso 1 1 calc R U . . .
C404 C 0.4404(3) 0.3527(3) 0.46255(19) 0.067(2) Uani 1 1 d . . . . .
H404 H 0.412437 0.334579 0.456748 0.080 Uiso 1 1 calc R U . . .
C405 C 0.4420(3) 0.3872(3) 0.48782(18) 0.067(2) Uani 1 1 d . . . . .
H405 H 0.415216 0.392757 0.500019 0.081 Uiso 1 1 calc R U . . .
C406 C 0.4831(3) 0.4139(3) 0.49562(17) 0.060(2) Uani 1 1 d . . . . .
H406 H 0.484099 0.438180 0.513038 0.072 Uiso 1 1 calc R U . . .
C407 C 0.5671(3) 0.4340(3) 0.4870(2) 0.095(3) Uani 1 1 d . . . . .
H40D H 0.592572 0.407078 0.484590 0.142 Uiso 1 1 calc R U . . .
H40E H 0.565609 0.446578 0.508517 0.142 Uiso 1 1 calc R U . . .
H40F H 0.572207 0.466742 0.473622 0.142 Uiso 1 1 calc R U . . .
C501 C 0.5111(2) 0.5954(3) 0.38956(17) 0.0527(18) Uani 1 1 d . . . . .
C502 C 0.4955(2) 0.5708(3) 0.41644(17) 0.063(2) Uani 1 1 d . . . . .
H502 H 0.487632 0.594026 0.433523 0.076 Uiso 1 1 calc R U . . .
C503 C 0.4912(2) 0.5116(4) 0.4187(2) 0.076(2) Uani 1 1 d . . . . .
H503 H 0.480248 0.494597 0.437124 0.092 Uiso 1 1 calc R U . . .
C504 C 0.5031(3) 0.4787(4) 0.3938(2) 0.092(3) Uani 1 1 d . . . . .
H504 H 0.500541 0.438637 0.395098 0.110 Uiso 1 1 calc R U . . .
C505 C 0.5186(4) 0.5027(4) 0.3673(2) 0.096(3) Uani 1 1 d . . . . .
H505 H 0.527148 0.479289 0.350460 0.115 Uiso 1 1 calc R U . . .
C506 C 0.5219(3) 0.5617(4) 0.36466(18) 0.072(2) Uani 1 1 d . . . . .
H506 H 0.531595 0.578392 0.345831 0.087 Uiso 1 1 calc R U . . .
C507 C 0.5180(3) 0.6583(3) 0.38668(18) 0.076(2) Uani 1 1 d . . . . .
H50A H 0.518083 0.668893 0.364867 0.114 Uiso 1 1 calc R U . . .
H50B H 0.547567 0.668833 0.396019 0.114 Uiso 1 1 calc R U . . .
H50C H 0.492888 0.678105 0.397266 0.114 Uiso 1 1 calc R U . . .
C601 C 0.5020(2) 0.3990(3) 0.27152(17) 0.0507(17) Uani 1 1 d . . . . .
C602 C 0.5045(2) 0.4245(3) 0.24365(17) 0.0583(19) Uani 1 1 d . . . . .
H602 H 0.515677 0.403864 0.226418 0.070 Uiso 1 1 calc R U . . .
C603 C 0.4912(2) 0.4796(3) 0.24004(19) 0.068(2) Uani 1 1 d . . . . .
H603 H 0.493184 0.496884 0.220328 0.081 Uiso 1 1 calc R U . . .
C604 C 0.4749(2) 0.5104(3) 0.26463(18) 0.0604(19) Uani 1 1 d . . . . .
H604 H 0.466777 0.549064 0.261883 0.072 Uiso 1 1 calc R U . . .
C605 C 0.4705(2) 0.4864(3) 0.29250(18) 0.062(2) Uani 1 1 d . . . . .
H605 H 0.458532 0.507553 0.309308 0.075 Uiso 1 1 calc R U . . .
C606 C 0.4839(2) 0.4287(3) 0.29659(17) 0.062(2) Uani 1 1 d . . . . .
H606 H 0.480547 0.410863 0.316049 0.075 Uiso 1 1 calc R U . . .
C607 C 0.5196(3) 0.3396(3) 0.27512(19) 0.079(2) Uani 1 1 d . . . . .
H60A H 0.493541 0.313604 0.277478 0.119 Uiso 1 1 calc R U . . .
H60B H 0.539416 0.337437 0.293381 0.119 Uiso 1 1 calc R U . . .
H60C H 0.537519 0.329091 0.256843 0.119 Uiso 1 1 calc R U . . .
C701 C 0.0218(2) 0.3987(2) 0.68519(15) 0.0460(16) Uani 1 1 d . . . . .
C702 C 0.0199(3) 0.3625(3) 0.71048(15) 0.0520(18) Uani 1 1 d . . . . .
H702 H 0.047571 0.347138 0.718643 0.062 Uiso 1 1 calc R U . . .
C703 C -0.0207(3) 0.3493(3) 0.72337(16) 0.0576(19) Uani 1 1 d . . . . .
H703 H -0.020858 0.324564 0.740622 0.069 Uiso 1 1 calc R U . . .
C704 C -0.0614(3) 0.3696(3) 0.71290(18) 0.068(2) Uani 1 1 d . . . . .
H704 H -0.089621 0.360010 0.722719 0.082 Uiso 1 1 calc R U . . .
C705 C -0.0607(3) 0.4049(3) 0.68735(19) 0.066(2) Uani 1 1 d . . . . .
H705 H -0.088743 0.419266 0.679151 0.080 Uiso 1 1 calc R U . . .
C706 C -0.0194(3) 0.4191(3) 0.67398(15) 0.0531(18) Uani 1 1 d . . . . .
H706 H -0.019167 0.443506 0.656600 0.064 Uiso 1 1 calc R U . . .
C707 C 0.0676(3) 0.4146(3) 0.6710(2) 0.084(3) Uani 1 1 d . . . . .
H70D H 0.065747 0.410468 0.648604 0.126 Uiso 1 1 calc R U . . .
H70E H 0.091743 0.389577 0.679060 0.126 Uiso 1 1 calc R U . . .
H70F H 0.074948 0.453910 0.676202 0.126 Uiso 1 1 calc R U . . .
N1 N 0.28370(14) 0.18880(16) 0.70390(8) 0.0210(9) Uani 1 1 d . . . . .
N2 N 0.32167(13) 0.21926(16) 0.71423(8) 0.0198(9) Uani 1 1 d . . . . .
N3 N 0.19444(14) 0.19451(16) 0.78211(8) 0.0209(9) Uani 1 1 d . . . . .
N4 N 0.15954(13) 0.23211(16) 0.77445(9) 0.0216(9) Uani 1 1 d . . . . .
N5 N 0.21476(14) 0.08904(16) 0.74051(8) 0.0210(9) Uani 1 1 d . . . . .
N6 N 0.26150(15) 0.09218(16) 0.74609(8) 0.0231(10) Uani 1 1 d . . . . .
N7 N 0.30435(14) 0.29432(16) 0.54335(8) 0.0204(9) Uani 1 1 d . . . . .
N8 N 0.34044(13) 0.25951(16) 0.55203(9) 0.0215(9) Uani 1 1 d . . . . .
N9 N 0.21321(14) 0.29772(16) 0.62066(9) 0.0215(9) Uani 1 1 d . . . . .
N10 N 0.17549(14) 0.26677(17) 0.61079(9) 0.0230(10) Uani 1 1 d . . . . .
N11 N 0.23370(13) 0.39573(15) 0.57767(9) 0.0194(9) Uani 1 1 d . . . . .
N12 N 0.28070(13) 0.39885(16) 0.58432(9) 0.0204(9) Uani 1 1 d . . . . .
N13 N 0.30066(14) 0.17112(17) 0.37461(8) 0.0217(9) Uani 1 1 d . . . . .
N14 N 0.33603(13) 0.20835(17) 0.38217(9) 0.0215(9) Uani 1 1 d . . . . .
N15 N 0.21590(14) 0.16907(16) 0.45452(9) 0.0212(9) Uani 1 1 d . . . . .
N16 N 0.17826(14) 0.20079(17) 0.44560(8) 0.0219(9) Uani 1 1 d . . . . .
N17 N 0.23373(14) 0.06899(16) 0.41200(8) 0.0208(9) Uani 1 1 d . . . . .
N18 N 0.28094(14) 0.06523(16) 0.41633(8) 0.0212(9) Uani 1 1 d . . . . .
O1 O 0.28001(12) 0.22890(13) 0.75802(7) 0.0256(8) Uani 1 1 d . . . . .
O2 O 0.34539(13) 0.27765(16) 0.75359(8) 0.0373(10) Uani 1 1 d . . . . .
O3 O 0.18182(11) 0.21417(14) 0.72514(7) 0.0244(8) Uani 1 1 d . . . . .
O4 O 0.11904(13) 0.26773(16) 0.73297(7) 0.0327(9) Uani 1 1 d . . . . .
O5 O 0.31333(12) 0.27368(14) 0.60056(7) 0.0270(8) Uani 1 1 d . . . . .
O6 O 0.37890(13) 0.22482(16) 0.59434(8) 0.0356(9) Uani 1 1 d . . . . .
O7 O 0.21559(12) 0.26052(14) 0.56612(7) 0.0260(8) Uani 1 1 d . . . . .
O8 O 0.15095(13) 0.21007(16) 0.57085(8) 0.0361(9) Uani 1 1 d . . . . .
O9 O 0.31240(12) 0.19391(14) 0.43152(7) 0.0281(8) Uani 1 1 d . . . . .
O10 O 0.37571(13) 0.24595(16) 0.42345(8) 0.0355(9) Uani 1 1 d . . . . .
O11 O 0.21290(12) 0.20146(14) 0.39875(7) 0.0282(8) Uani 1 1 d . . . . .
O12 O 0.14534(13) 0.24534(16) 0.40374(8) 0.0373(10) Uani 1 1 d . . . . .
Ti1 Ti 0.23542(3) 0.17159(4) 0.74211(2) 0.0217(2) Uani 1 1 d . . . . .
Ti2 Ti 0.26078(3) 0.31625(4) 0.58253(2) 0.0212(2) Uani 1 1 d . . . . .
Ti3 Ti 0.26020(3) 0.14851(4) 0.41500(2) 0.0216(2) Uani 1 1 d . . . . .

loop_
_atom_site_aniso_label
_atom_site_aniso_U_11
_atom_site_aniso_U_22
_atom_site_aniso_U_33
_atom_site_aniso_U_23
_atom_site_aniso_U_13
_atom_site_aniso_U_12
C1 0.027(3) 0.005(2) 0.021(3) 0.001(2) 0.001(2) 0.006(2)
C2 0.030(3) 0.017(3) 0.022(3) -0.002(2) -0.001(2) 0.004(2)
C3 0.029(3) 0.019(3) 0.020(3) 0.001(2) 0.000(2) 0.009(2)
C4 0.034(3) 0.011(3) 0.023(3) -0.001(2) -0.004(2) 0.000(2)
C5 0.044(4) 0.016(3) 0.030(3) 0.001(2) -0.003(2) 0.001(2)
C6 0.040(4) 0.027(3) 0.023(3) -0.005(2) -0.007(2) 0.001(3)
C7 0.051(4) 0.021(3) 0.024(3) -0.006(2) -0.002(2) -0.004(3)
C8 0.032(3) 0.022(3) 0.023(3) 0.000(2) 0.003(2) -0.002(2)
C9 0.033(3) 0.027(3) 0.042(3) 0.005(3) -0.005(3) -0.006(3)
C10 0.036(4) 0.045(4) 0.035(3) -0.010(3) 0.004(3) -0.007(3)
C11 0.036(3) 0.028(3) 0.035(3) 0.001(3) -0.004(3) 0.001(3)
C12 0.023(3) 0.023(3) 0.025(3) -0.003(2) 0.003(2) -0.002(2)
C13 0.033(3) 0.014(3) 0.024(3) 0.001(2) -0.001(2) -0.005(2)
C14 0.029(3) 0.021(3) 0.024(3) -0.001(2) 0.002(2) 0.003(2)
C15 0.025(3) 0.017(3) 0.028(3) -0.002(2) 0.007(2) -0.001(2)
C16 0.051(4) 0.014(3) 0.022(3) 0.002(2) -0.003(2) 0.008(3)
C17 0.050(4) 0.026(3) 0.044(3) 0.014(3) -0.002(3) 0.001(3)
C18 0.038(4) 0.025(3) 0.033(3) 0.005(3) -0.013(2) 0.002(3)
C19 0.083(5) 0.040(4) 0.022(3) 0.002(3) -0.005(3) 0.029(3)
C20 0.023(3) 0.026(3) 0.028(3) -0.003(2) 0.001(2) 0.005(2)
C21 0.040(4) 0.022(3) 0.042(3) -0.001(3) -0.005(3) 0.010(3)
C22 0.030(3) 0.040(4) 0.044(3) 0.000(3) 0.002(3) 0.000(3)
C23 0.045(4) 0.042(4) 0.034(3) -0.007(3) 0.004(3) 0.010(3)
C24 0.025(3) 0.018(3) 0.021(3) -0.002(2) 0.004(2) -0.001(2)
C25 0.033(3) 0.023(3) 0.016(3) 0.003(2) 0.002(2) -0.002(3)
C26 0.033(3) 0.015(3) 0.019(2) 0.003(2) -0.001(2) 0.000(2)
C27 0.031(3) 0.017(3) 0.020(3) 0.003(2) 0.002(2) -0.003(2)
C28 0.038(3) 0.013(3) 0.028(3) 0.003(2) 0.000(2) 0.002(2)
C29 0.046(4) 0.037(4) 0.037(3) 0.013(3) -0.005(3) 0.002(3)
C30 0.040(4) 0.035(4) 0.046(4) -0.014(3) -0.001(3) 0.013(3)
C31 0.030(3) 0.023(3) 0.051(4) 0.009(3) -0.003(3) -0.002(3)
C32 0.033(3) 0.020(3) 0.034(3) 0.003(2) -0.003(2) -0.001(2)
C33 0.028(3) 0.036(4) 0.055(4) 0.004(3) -0.009(3) -0.005(3)
C34 0.036(4) 0.067(5) 0.046(4) -0.001(3) 0.004(3) -0.009(3)
C35 0.043(4) 0.022(3) 0.094(5) -0.006(3) -0.009(4) -0.010(3)
C36 0.029(3) 0.014(3) 0.026(3) 0.001(2) 0.001(2) -0.004(2)
C37 0.032(3) 0.029(3) 0.019(3) -0.001(2) 0.004(2) 0.002(3)
C38 0.026(3) 0.024(3) 0.022(3) -0.005(2) 0.003(2) -0.003(2)
C39 0.034(3) 0.014(3) 0.027(3) -0.002(2) -0.001(2) -0.001(2)
C40 0.037(3) 0.026(3) 0.032(3) 0.003(3) -0.009(2) -0.003(3)
C41 0.042(4) 0.022(3) 0.028(3) 0.003(2) -0.002(2) -0.001(3)
C42 0.055(4) 0.029(3) 0.024(3) -0.001(2) -0.007(3) 0.013(3)
C43 0.029(3) 0.036(3) 0.026(3) -0.002(3) 0.002(2) 0.007(3)
C44 0.024(3) 0.052(4) 0.043(3) 0.001(3) 0.002(3) 0.001(3)
C45 0.045(4) 0.062(5) 0.032(3) -0.008(3) 0.001(3) 0.025(3)
C46 0.035(4) 0.030(3) 0.046(3) -0.009(3) -0.010(3) 0.013(3)
C47 0.032(3) 0.023(3) 0.017(3) 0.002(2) 0.003(2) 0.004(3)
C48 0.025(3) 0.027(3) 0.022(3) 0.000(2) 0.003(2) 0.003(2)
C49 0.030(3) 0.025(3) 0.020(3) -0.001(2) 0.000(2) 0.004(2)
C50 0.028(3) 0.014(3) 0.020(3) 0.001(2) -0.004(2) 0.006(2)
C51 0.022(3) 0.040(3) 0.023(3) -0.002(2) -0.001(2) -0.001(2)
C52 0.028(3) 0.045(4) 0.035(3) 0.000(3) -0.003(2) -0.001(3)
C53 0.038(4) 0.041(4) 0.047(4) 0.007(3) -0.006(3) -0.014(3)
C54 0.028(3) 0.086(5) 0.032(3) -0.007(3) 0.006(3) -0.004(3)
C55 0.034(3) 0.009(2) 0.022(2) -0.001(2) -0.002(2) -0.002(2)
C56 0.040(4) 0.018(3) 0.033(3) -0.009(2) -0.009(2) 0.002(2)
C57 0.032(3) 0.022(3) 0.027(3) -0.002(2) -0.001(2) 0.005(2)
C58 0.048(4) 0.017(3) 0.024(3) -0.002(2) -0.004(2) 0.000(2)
C59 0.027(3) 0.021(3) 0.027(3) -0.001(2) 0.005(2) -0.004(2)
C60 0.034(3) 0.024(3) 0.022(3) -0.001(2) 0.002(2) -0.008(3)
C61 0.043(3) 0.010(3) 0.019(3) -0.001(2) 0.003(2) -0.001(2)
C62 0.031(3) 0.021(3) 0.020(3) -0.002(2) -0.004(2) 0.002(2)
C63 0.036(3) 0.020(3) 0.037(3) -0.001(2) -0.003(3) -0.001(2)
C64 0.035(4) 0.056(4) 0.046(4) 0.012(3) -0.009(3) -0.003(3)
C65 0.022(3) 0.067(5) 0.069(4) 0.027(4) -0.002(3) 0.001(3)
C66 0.049(5) 0.076(6) 0.102(6) -0.045(5) -0.028(4) 0.036(4)
C67 0.035(3) 0.026(3) 0.032(3) 0.000(2) -0.001(2) -0.004(3)
C68 0.064(5) 0.158(9) 0.060(5) 0.028(5) -0.030(4) -0.059(6)
C69 0.020(4) 0.078(6) 0.144(8) -0.056(5) 0.009(4) -0.003(4)
C70 0.039(4) 0.035(4) 0.133(7) 0.003(4) -0.006(4) -0.019(3)
C71 0.028(3) 0.016(3) 0.020(3) 0.000(2) 0.000(2) 0.006(2)
C72 0.031(3) 0.027(3) 0.021(3) 0.002(2) 0.001(2) 0.000(2)
C73 0.024(3) 0.024(3) 0.026(3) 0.002(2) 0.002(2) 0.001(2)
C74 0.036(3) 0.013(3) 0.022(3) -0.002(2) -0.003(2) -0.005(2)
C75 0.036(4) 0.039(4) 0.034(3) -0.007(3) -0.004(3) -0.004(3)
C76 0.043(4) 0.023(3) 0.061(4) -0.011(3) -0.007(3) 0.001(3)
C77 0.082(5) 0.038(4) 0.025(3) 0.002(3) -0.006(3) -0.026(4)
C78 0.033(4) 0.049(4) 0.030(3) 0.002(3) 0.001(3) -0.010(3)
C79 0.028(4) 0.072(5) 0.053(4) -0.008(4) 0.008(3) -0.005(3)
C80 0.062(5) 0.080(5) 0.032(3) 0.005(3) 0.008(3) -0.042(4)
C81 0.053(4) 0.033(4) 0.046(4) 0.008(3) -0.012(3) -0.022(3)
C82 0.031(3) 0.024(3) 0.021(3) -0.002(2) 0.005(2) -0.002(3)
C83 0.020(3) 0.016(3) 0.028(3) -0.002(2) 0.007(2) -0.008(2)
C84 0.026(3) 0.023(3) 0.022(3) -0.002(2) 0.003(2) -0.001(2)
C85 0.033(3) 0.016(3) 0.018(3) -0.002(2) 0.003(2) -0.003(2)
C86 0.027(3) 0.027(3) 0.027(3) 0.003(2) 0.003(2) -0.001(2)
C87 0.027(3) 0.035(4) 0.061(4) 0.000(3) -0.002(3) -0.002(3)
C88 0.033(3) 0.040(4) 0.045(3) 0.010(3) 0.012(3) 0.010(3)
C89 0.031(3) 0.030(3) 0.036(3) -0.003(3) -0.001(2) 0.003(3)
C90 0.042(3) 0.013(3) 0.017(2) -0.001(2) 0.000(2) 0.003(2)
C91 0.047(4) 0.023(3) 0.025(3) 0.000(2) -0.001(3) 0.010(3)
C92 0.045(4) 0.016(3) 0.038(3) 0.000(2) -0.005(3) 0.001(3)
C93 0.035(3) 0.029(3) 0.031(3) 0.005(3) -0.006(2) 0.004(3)
C94 0.036(3) 0.022(3) 0.022(3) 0.001(2) 0.003(2) -0.001(3)
C95 0.036(3) 0.014(3) 0.019(3) 0.000(2) 0.005(2) -0.002(2)
C96 0.037(3) 0.014(3) 0.025(3) -0.006(2) 0.003(2) 0.001(2)
C97 0.040(3) 0.012(3) 0.019(3) 0.001(2) 0.003(2) -0.002(2)
C98 0.030(3) 0.024(3) 0.039(3) 0.001(3) -0.002(2) 0.000(3)
C99 0.039(4) 0.054(4) 0.078(5) 0.026(4) -0.014(3) -0.014(3)
C100 0.051(4) 0.059(5) 0.052(4) -0.011(4) -0.011(3) -0.010(4)
C101 0.030(4) 0.046(4) 0.078(5) 0.004(4) -0.004(3) -0.007(3)
C102 0.031(3) 0.030(3) 0.040(3) 0.000(3) -0.003(3) 0.001(3)
C103 0.049(5) 0.028(4) 0.122(7) 0.008(4) -0.015(4) 0.009(3)
C104 0.039(4) 0.074(5) 0.043(4) -0.014(4) 0.003(3) 0.013(4)
C105 0.035(4) 0.054(4) 0.043(4) -0.009(3) -0.005(3) 0.010(3)
C201 0.034(4) 0.082(6) 0.056(4) -0.027(4) 0.019(3) -0.019(4)
C202 0.055(5) 0.055(5) 0.053(4) 0.005(4) 0.020(4) 0.015(4)
C203 0.056(5) 0.093(7) 0.066(5) -0.001(5) 0.010(4) 0.002(4)
C204 0.052(5) 0.049(5) 0.085(6) -0.002(4) 0.019(4) -0.001(4)
C205 0.054(4) 0.040(4) 0.065(5) -0.008(4) 0.017(4) -0.004(3)
C206 0.056(5) 0.041(4) 0.072(5) -0.014(4) 0.025(4) -0.008(3)
C207 0.056(5) 0.092(7) 0.089(6) -0.017(5) 0.011(4) -0.010(5)
C301 0.053(3) 0.029(3) 0.059(3) -0.014(2) 0.006(2) 0.003(2)
C302 0.070(3) 0.039(3) 0.063(4) -0.009(3) 0.000(3) 0.018(3)
C303 0.066(3) 0.070(4) 0.070(4) -0.036(3) -0.002(3) 0.009(3)
C304 0.071(4) 0.059(4) 0.084(4) -0.037(3) 0.015(3) -0.008(3)
C305 0.076(3) 0.056(4) 0.066(4) -0.023(3) 0.024(3) -0.006(3)
C306 0.066(3) 0.039(3) 0.051(3) -0.010(2) 0.003(3) 0.004(3)
C307 0.072(4) 0.078(6) 0.151(8) -0.050(6) 0.033(5) -0.028(4)
C401 0.047(4) 0.029(4) 0.081(5) 0.019(4) -0.005(4) 0.006(3)
C402 0.083(6) 0.070(6) 0.055(5) 0.020(4) 0.011(4) 0.029(5)
C403 0.088(7) 0.052(5) 0.058(5) -0.002(4) -0.014(5) 0.022(5)
C404 0.070(6) 0.045(5) 0.086(6) 0.003(4) -0.027(5) -0.006(4)
C405 0.044(5) 0.081(6) 0.077(5) -0.004(5) -0.002(4) 0.007(4)
C406 0.081(6) 0.035(4) 0.064(5) -0.008(4) -0.005(4) 0.013(4)
C407 0.066(6) 0.060(6) 0.159(9) 0.028(6) -0.022(6) -0.015(5)
C501 0.043(4) 0.051(5) 0.064(5) 0.003(4) -0.013(3) 0.003(3)
C502 0.056(5) 0.067(6) 0.068(5) 0.008(4) 0.007(4) 0.016(4)
C503 0.047(5) 0.088(7) 0.095(7) 0.034(6) -0.003(4) 0.007(4)
C504 0.113(8) 0.063(6) 0.099(7) 0.001(6) -0.046(6) -0.009(6)
C505 0.153(9) 0.059(6) 0.077(6) -0.010(5) -0.052(6) 0.009(6)
C506 0.087(6) 0.072(6) 0.058(5) -0.003(4) -0.025(4) 0.009(5)
C507 0.087(6) 0.058(5) 0.082(6) 0.009(4) 0.004(5) -0.004(4)
C601 0.044(4) 0.039(4) 0.070(5) -0.005(4) -0.019(4) -0.007(3)
C602 0.045(4) 0.066(5) 0.064(5) 0.005(4) 0.003(4) 0.004(4)
C603 0.058(5) 0.059(5) 0.087(6) 0.016(5) 0.015(4) 0.001(4)
C604 0.053(5) 0.048(5) 0.080(6) 0.003(4) 0.001(4) 0.000(4)
C605 0.063(5) 0.055(5) 0.069(5) -0.013(4) -0.014(4) 0.001(4)
C606 0.069(5) 0.063(5) 0.055(5) 0.012(4) -0.017(4) -0.014(4)
C607 0.089(6) 0.057(5) 0.093(6) -0.006(5) -0.023(5) -0.002(5)
C701 0.048(4) 0.024(3) 0.066(4) -0.011(3) 0.002(3) -0.005(3)
C702 0.067(5) 0.038(4) 0.051(4) -0.010(3) -0.011(4) 0.011(4)
C703 0.077(6) 0.047(4) 0.049(4) 0.000(3) 0.008(4) 0.003(4)
C704 0.062(6) 0.080(6) 0.063(5) -0.017(5) 0.025(4) -0.007(5)
C705 0.043(5) 0.074(6) 0.082(6) -0.019(5) -0.011(4) 0.019(4)
C706 0.080(6) 0.029(4) 0.051(4) 0.000(3) -0.007(4) 0.010(4)
C707 0.074(6) 0.056(5) 0.121(7) -0.017(5) 0.029(5) -0.025(4)
N1 0.029(2) 0.015(2) 0.019(2) -0.0005(18) -0.0019(17) -0.0025(19)
N2 0.026(2) 0.011(2) 0.022(2) -0.0002(17) 0.0004(18) -0.0012(18)
N3 0.030(3) 0.010(2) 0.022(2) 0.0022(17) -0.0010(18) 0.0003(18)
N4 0.023(2) 0.018(2) 0.023(2) -0.0015(18) 0.0025(18) 0.0022(19)
N5 0.026(3) 0.016(2) 0.021(2) -0.0006(18) 0.0002(18) 0.0036(19)
N6 0.035(3) 0.014(2) 0.020(2) 0.0003(18) -0.0013(19) 0.003(2)
N7 0.032(3) 0.010(2) 0.019(2) 0.0004(17) -0.0006(18) 0.0021(19)
N8 0.025(2) 0.016(2) 0.024(2) -0.0024(18) -0.0004(18) -0.0013(19)
N9 0.029(3) 0.011(2) 0.025(2) -0.0004(18) -0.0004(18) -0.0030(19)
N10 0.027(3) 0.021(2) 0.021(2) -0.0003(18) 0.0019(18) -0.0020(19)
N11 0.023(2) 0.009(2) 0.026(2) 0.0012(17) 0.0015(18) 0.0031(18)
N12 0.021(2) 0.017(2) 0.024(2) -0.0035(18) 0.0005(18) 0.0011(18)
N13 0.028(2) 0.018(2) 0.020(2) -0.0037(18) 0.0021(17) -0.0024(19)
N14 0.024(2) 0.019(2) 0.022(2) -0.0023(18) 0.0025(18) -0.0021(19)
N15 0.026(2) 0.013(2) 0.025(2) -0.0009(18) 0.0001(18) 0.0040(19)
N16 0.028(3) 0.017(2) 0.020(2) -0.0005(18) 0.0019(18) -0.0004(19)
N17 0.024(2) 0.020(2) 0.018(2) -0.0016(17) 0.0021(17) 0.0045(19)
N18 0.023(2) 0.020(2) 0.021(2) -0.0033(18) 0.0009(18) 0.0019(18)
O1 0.036(2) 0.0168(19) 0.0240(18) -0.0085(15) 0.0050(16) -0.0052(16)
O2 0.039(2) 0.043(2) 0.031(2) -0.0149(19) 0.0026(17) -0.013(2)
O3 0.033(2) 0.0199(19) 0.0200(17) 0.0007(15) 0.0038(15) 0.0035(16)
O4 0.037(2) 0.037(2) 0.0247(19) -0.0004(17) -0.0005(16) 0.0134(19)
O5 0.034(2) 0.022(2) 0.0249(19) 0.0042(16) 0.0066(16) 0.0053(17)
O6 0.038(2) 0.040(2) 0.030(2) 0.0018(18) 0.0005(17) 0.016(2)
O7 0.033(2) 0.0171(19) 0.0280(19) -0.0065(15) 0.0041(16) -0.0062(16)
O8 0.039(2) 0.035(2) 0.034(2) -0.0147(18) 0.0098(18) -0.0144(19)
O9 0.037(2) 0.022(2) 0.0249(18) 0.0007(16) 0.0055(16) -0.0041(17)
O10 0.039(2) 0.037(2) 0.031(2) 0.0000(18) 0.0001(17) -0.012(2)
O11 0.036(2) 0.027(2) 0.0218(18) 0.0001(16) 0.0053(16) 0.0046(17)
O12 0.040(2) 0.042(2) 0.030(2) 0.0062(19) -0.0012(17) 0.016(2)
Ti1 0.0319(6) 0.0116(5) 0.0215(5) -0.0006(4) 0.0018(4) 0.0005(4)
Ti2 0.0276(5) 0.0133(5) 0.0227(5) -0.0017(4) 0.0028(4) 0.0003(4)
Ti3 0.0301(6) 0.0136(5) 0.0210(4) -0.0006(4) 0.0034(4) 0.0006(4)

loop_
_atom_type_symbol
_atom_type_description
_atom_type_scat_dispersion_real
_atom_type_scat_dispersion_imag
_atom_type_scat_source
C C 0.0033 0.0016 'International Tables Vol C Tables 4.2.6.8 and 6.1.1.4'
H H 0.0000 0.0000 'International Tables Vol C Tables 4.2.6.8 and 6.1.1.4'
N N 0.0061 0.0033 'International Tables Vol C Tables 4.2.6.8 and 6.1.1.4'
O O 0.0106 0.0060 'International Tables Vol C Tables 4.2.6.8 and 6.1.1.4'
Ti Ti 0.2776 0.4457 'International Tables Vol C Tables 4.2.6.8 and 6.1.1.4'

loop_
_geom_angle_atom_site_label_1
_geom_angle_atom_site_label_2
_geom_angle_atom_site_label_3
_geom_angle
_geom_angle_site_symmetry_1
_geom_angle_site_symmetry_3
_geom_angle_publ_flag
N1 C1 C2 109.9(4) . . ?
N1 C1 C4 123.1(4) . . ?
C2 C1 C4 127.0(4) . . ?
C3 C2 C1 108.8(4) . . ?
C2 C3 N2 104.3(4) . . ?
C2 C3 C8 128.5(4) . . ?
N2 C3 C8 127.1(4) . . ?
C6 C4 C1 112.2(4) . . ?
C6 C4 C7 109.0(4) . . ?
C1 C4 C7 108.5(4) . . ?
C6 C4 C5 110.4(4) . . ?
C1 C4 C5 108.1(4) . . ?
C7 C4 C5 108.6(4) . . ?
C3 C8 C10 107.8(4) . . ?
C3 C8 C11 110.6(4) . . ?
C10 C8 C11 107.2(4) . . ?
C3 C8 C9 112.3(4) . . ?
C10 C8 C9 107.7(4) . . ?
C11 C8 C9 111.0(4) . . ?
O2 C12 O1 127.2(5) . . ?
O2 C12 N2 120.6(4) . . ?
O1 C12 N2 112.2(4) . . ?
N3 C13 C14 109.7(4) . . ?
N3 C13 C16 123.1(4) . . ?
C14 C13 C16 127.2(4) . . ?
C15 C14 C13 107.8(4) . . ?
C14 C15 N4 105.9(4) . . ?
C14 C15 C20 127.5(4) . . ?
N4 C15 C20 126.6(4) . . ?
C18 C16 C13 112.2(4) . . ?
C18 C16 C19 108.8(5) . . ?
C13 C16 C19 109.2(4) . . ?
C18 C16 C17 108.9(4) . . ?
C13 C16 C17 108.4(4) . . ?
C19 C16 C17 109.3(5) . . ?
C15 C20 C22 111.7(4) . . ?
C15 C20 C21 112.1(4) . . ?
C22 C20 C21 110.7(4) . . ?
C15 C20 C23 107.9(4) . . ?
C22 C20 C23 107.1(4) . . ?
C21 C20 C23 107.1(4) . . ?
O4 C24 O3 128.6(4) . . ?
O4 C24 N4 119.8(4) . . ?
O3 C24 N4 111.6(4) . . ?
N6 C25 C26 107.3(4) . . ?
N6 C25 C28 121.8(4) . . ?
C26 C25 C28 131.0(5) . . ?
C27 C26 C25 108.3(4) . . ?
N5 C27 C26 106.9(4) . . ?
N5 C27 C32 120.6(4) . . ?
C26 C27 C32 132.4(5) . . ?
C25 C28 C29 109.4(4) . . ?
C25 C28 C30 109.4(4) . . ?
C29 C28 C30 109.3(4) . . ?
C25 C28 C31 110.0(4) . . ?
C29 C28 C31 109.5(4) . . ?
C30 C28 C31 109.2(4) . . ?
C27 C32 C34 108.8(4) . . ?
C27 C32 C33 111.2(4) . . ?
C34 C32 C33 109.0(5) . . ?
C27 C32 C35 109.6(4) . . ?
C34 C32 C35 109.7(5) . . ?
C33 C32 C35 108.5(5) . . ?
N7 C36 C37 109.4(4) . . ?
N7 C36 C39 123.1(4) . . ?
C37 C36 C39 127.4(4) . . ?
C38 C37 C36 108.5(4) . . ?
C37 C38 N8 104.9(4) . . ?
C37 C38 C43 127.2(4) . . ?
N8 C38 C43 127.9(4) . . ?
C36 C39 C40 112.2(4) . . ?
C36 C39 C42 109.4(4) . . ?
C40 C39 C42 108.2(4) . . ?
C36 C39 C41 108.7(4) . . ?
C40 C39 C41 109.3(4) . . ?
C42 C39 C41 109.0(4) . . ?
C38 C43 C44 110.2(4) . . ?
C38 C43 C45 107.8(4) . . ?
C44 C43 C45 107.9(5) . . ?
C38 C43 C46 112.4(4) . . ?
C44 C43 C46 111.5(4) . . ?
C45 C43 C46 106.8(5) . . ?
O6 C47 O5 127.5(4) . . ?
O6 C47 N8 120.1(4) . . ?
O5 C47 N8 112.4(4) . . ?
N10 C48 C49 104.7(4) . . ?
N10 C48 C51 127.6(4) . . ?
C49 C48 C51 127.7(4) . . ?
C48 C49 C50 108.0(4) . . ?
N9 C50 C49 109.9(4) . . ?
N9 C50 C55 123.6(4) . . ?
C49 C50 C55 126.4(4) . . ?
C48 C51 C54 107.9(4) . . ?
C48 C51 C52 109.7(4) . . ?
C54 C51 C52 108.3(4) . . ?
C48 C51 C53 112.3(4) . . ?
C54 C51 C53 107.7(5) . . ?
C52 C51 C53 110.9(4) . . ?
C50 C55 C56 111.3(4) . . ?
C50 C55 C58 109.1(4) . . ?
C56 C55 C58 108.5(4) . . ?
C50 C55 C57 109.1(4) . . ?
C56 C55 C57 110.0(4) . . ?
C58 C55 C57 108.9(4) . . ?
O8 C59 O7 128.0(5) . . ?
O8 C59 N10 120.0(4) . . ?
O7 C59 N10 111.9(4) . . ?
N11 C60 C61 107.5(5) . . ?
N11 C60 C63 121.7(4) . . ?
C61 C60 C63 130.7(5) . . ?
C62 C61 C60 107.1(4) . . ?
N12 C62 C61 108.7(4) . . ?
N12 C62 C67 120.2(4) . . ?
C61 C62 C67 131.0(5) . . ?
C60 C63 C66 108.9(5) . . ?
C60 C63 C64 109.2(4) . . ?
C66 C63 C64 110.1(5) . . ?
C60 C63 C65 110.0(4) . . ?
C66 C63 C65 109.7(5) . . ?
C64 C63 C65 109.0(5) . . ?
C69 C67 C62 110.2(5) . . ?
C69 C67 C68 112.7(6) . . ?
C62 C67 C68 109.1(5) . . ?
C69 C67 C70 108.9(6) . . ?
C62 C67 C70 109.6(5) . . ?
C68 C67 C70 106.2(6) . . ?
N13 C71 C72 109.8(4) . . ?
N13 C71 C74 123.4(4) . . ?
C72 C71 C74 126.8(4) . . ?
C73 C72 C71 108.0(4) . . ?
N14 C73 C72 105.2(4) . . ?
N14 C73 C78 126.8(4) . . ?
C72 C73 C78 127.9(5) . . ?
C75 C74 C77 107.5(5) . . ?
C75 C74 C71 112.1(4) . . ?
C77 C74 C71 110.0(4) . . ?
C75 C74 C76 108.5(4) . . ?
C77 C74 C76 110.4(5) . . ?
C71 C74 C76 108.3(4) . . ?
C81 C78 C73 112.6(5) . . ?
C81 C78 C79 111.0(5) . . ?
C73 C78 C79 110.6(5) . . ?
C81 C78 C80 107.3(5) . . ?
C73 C78 C80 107.0(4) . . ?
C79 C78 C80 108.2(5) . . ?
O10 C82 O9 127.4(5) . . ?
O10 C82 N14 119.6(4) . . ?
O9 C82 N14 113.0(4) . . ?
C84 C83 N16 105.0(4) . . ?
C84 C83 C86 127.9(4) . . ?
N16 C83 C86 127.0(4) . . ?
C83 C84 C85 108.2(4) . . ?
N15 C85 C84 109.3(4) . . ?
N15 C85 C90 123.9(4) . . ?
C84 C85 C90 126.6(4) . . ?
C83 C86 C89 112.5(4) . . ?
C83 C86 C87 109.5(4) . . ?
C89 C86 C87 112.0(4) . . ?
C83 C86 C88 107.4(4) . . ?
C89 C86 C88 107.2(4) . . ?
C87 C86 C88 108.0(4) . . ?
C93 C90 C85 112.0(4) . . ?
C93 C90 C91 108.9(4) . . ?
C85 C90 C91 109.2(4) . . ?
C93 C90 C92 109.9(4) . . ?
C85 C90 C92 107.0(4) . . ?
C91 C90 C92 109.8(4) . . ?
O12 C94 O11 126.6(5) . . ?
O12 C94 N16 121.3(5) . . ?
O11 C94 N16 112.1(4) . . ?
N17 C95 C96 106.9(4) . . ?
N17 C95 C98 121.1(4) . . ?
C96 C95 C98 132.0(5) . . ?
C97 C96 C95 107.5(4) . . ?
N18 C97 C96 108.0(4) . . ?
N18 C97 C102 120.7(4) . . ?
C96 C97 C102 131.2(5) . . ?
C99 C98 C95 109.5(4) . . ?
C99 C98 C101 110.0(5) . . ?
C95 C98 C101 110.7(4) . . ?
C99 C98 C100 109.1(5) . . ?
C95 C98 C100 108.7(4) . . ?
C101 C98 C100 108.8(5) . . ?
C97 C102 C105 111.1(4) . . ?
C97 C102 C103 109.5(5) . . ?
C105 C102 C103 108.9(5) . . ?
C97 C102 C104 108.7(4) . . ?
C105 C102 C104 109.1(5) . . ?
C103 C102 C104 109.5(5) . . ?
C202 C201 C207 126.5(8) . . ?
C202 C201 C206 116.5(6) . . ?
C207 C201 C206 117.0(8) . . ?
C203 C202 C201 125.9(7) . . ?
C202 C203 C204 117.4(8) . . ?
C205 C204 C203 120.3(8) . . ?
C206 C205 C204 121.8(7) . . ?
C205 C206 C201 118.1(7) . . ?
C306 C301 C302 117.8(6) . . ?
C306 C301 C307 119.9(7) . . ?
C302 C301 C307 122.3(7) . . ?
C301 C302 C303 119.8(7) . . ?
C304 C303 C302 118.0(8) . . ?
C305 C304 C303 121.2(8) . . ?
C304 C305 C306 122.3(8) . . ?
C305 C306 C301 120.9(7) . . ?
C402 C401 C406 117.2(7) . . ?
C402 C401 C407 121.8(8) . . ?
C406 C401 C407 120.9(8) . . ?
C403 C402 C401 121.9(8) . . ?
C402 C403 C404 121.9(8) . . ?
C403 C404 C405 118.4(7) . . ?
C404 C405 C406 119.8(7) . . ?
C401 C406 C405 120.8(7) . . ?
C506 C501 C502 119.8(7) . . ?
C506 C501 C507 118.3(7) . . ?
C502 C501 C507 122.0(7) . . ?
C501 C502 C503 120.4(8) . . ?
C504 C503 C502 119.0(8) . . ?
C505 C504 C503 120.8(9) . . ?
C504 C505 C506 120.5(9) . . ?
C501 C506 C505 119.5(8) . . ?
C602 C601 C606 119.5(7) . . ?
C602 C601 C607 119.4(7) . . ?
C606 C601 C607 121.1(7) . . ?
C601 C602 C603 120.7(7) . . ?
C602 C603 C604 120.7(7) . . ?
C605 C604 C603 120.6(7) . . ?
C604 C605 C606 119.3(7) . . ?
C601 C606 C605 119.0(7) . . ?
C706 C701 C702 117.4(6) . . ?
C706 C701 C707 122.0(7) . . ?
C702 C701 C707 120.6(7) . . ?
C703 C702 C701 120.6(7) . . ?
C702 C703 C704 122.8(7) . . ?
C703 C704 C705 118.0(7) . . ?
C706 C705 C704 119.8(7) . . ?
C705 C706 C701 121.4(7) . . ?
C1 N1 N2 105.4(4) . . ?
C1 N1 Ti1 141.7(3) . . ?
N2 N1 Ti1 110.8(3) . . ?
C3 N2 N1 111.6(4) . . ?
C3 N2 C12 132.7(4) . . ?
N1 N2 C12 115.7(4) . . ?
C13 N3 N4 106.3(4) . . ?
C13 N3 Ti1 141.1(3) . . ?
N4 N3 Ti1 111.5(3) . . ?
C15 N4 N3 110.4(4) . . ?
C15 N4 C24 133.8(4) . . ?
N3 N4 C24 115.8(4) . . ?
C27 N5 N6 108.7(4) . . ?
C27 N5 Ti1 177.8(4) . . ?
N6 N5 Ti1 69.8(2) . . ?
C25 N6 N5 108.9(4) . . ?
C25 N6 Ti1 177.9(3) . . ?
N5 N6 Ti1 70.6(2) . . ?
C36 N7 N8 106.2(4) . . ?
C36 N7 Ti2 142.0(3) . . ?
N8 N7 Ti2 111.5(3) . . ?
C38 N8 N7 111.0(4) . . ?
C38 N8 C47 133.0(4) . . ?
N7 N8 C47 116.0(4) . . ?
C50 N9 N10 105.5(4) . . ?
C50 N9 Ti2 141.6(3) . . ?
N10 N9 Ti2 111.5(3) . . ?
C48 N10 N9 111.9(4) . . ?
C48 N10 C59 132.9(4) . . ?
N9 N10 C59 115.2(4) . . ?
C60 N11 N12 109.6(4) . . ?
C60 N11 Ti2 177.9(3) . . ?
N12 N11 Ti2 69.7(2) . . ?
C62 N12 N11 107.0(4) . . ?
C62 N12 Ti2 176.8(4) . . ?
N11 N12 Ti2 70.4(2) . . ?
C71 N13 N14 106.3(4) . . ?
C71 N13 Ti3 142.0(3) . . ?
N14 N13 Ti3 111.2(3) . . ?
C73 N14 N13 110.6(4) . . ?
C73 N14 C82 133.8(4) . . ?
N13 N14 C82 115.5(4) . . ?
C85 N15 N16 106.6(4) . . ?
C85 N15 Ti3 141.6(3) . . ?
N16 N15 Ti3 111.3(3) . . ?
N15 N16 C83 110.9(4) . . ?
N15 N16 C94 116.4(4) . . ?
C83 N16 C94 132.7(4) . . ?
C95 N17 N18 108.9(4) . . ?
C95 N17 Ti3 177.4(3) . . ?
N18 N17 Ti3 71.2(2) . . ?
C97 N18 N17 108.7(4) . . ?
C97 N18 Ti3 177.3(4) . . ?
N17 N18 Ti3 69.3(2) . . ?
C12 O1 Ti1 125.3(3) . . ?
C24 O3 Ti1 124.8(3) . . ?
C47 O5 Ti2 124.5(3) . . ?
C59 O7 Ti2 125.8(3) . . ?
C82 O9 Ti3 124.2(3) . . ?
C94 O11 Ti3 124.8(3) . . ?
O3 Ti1 O1 106.90(14) . . ?
O3 Ti1 N6 142.06(16) . . ?
O1 Ti1 N6 110.87(16) . . ?
O3 Ti1 N5 103.95(15) . . ?
O1 Ti1 N5 148.22(15) . . ?
N6 Ti1 N5 39.58(15) . . ?
O3 Ti1 N3 75.17(14) . . ?
O1 Ti1 N3 84.71(14) . . ?
N6 Ti1 N3 111.44(15) . . ?
N5 Ti1 N3 96.03(15) . . ?
O3 Ti1 N1 97.07(14) . . ?
O1 Ti1 N1 74.05(14) . . ?
N6 Ti1 N1 89.89(15) . . ?
N5 Ti1 N1 109.63(15) . . ?
N3 Ti1 N1 154.32(15) . . ?
O5 Ti2 O7 108.13(14) . . ?
O5 Ti2 N12 104.63(15) . . ?
O7 Ti2 N12 146.57(15) . . ?
O5 Ti2 N11 143.08(16) . . ?
O7 Ti2 N11 108.54(15) . . ?
N12 Ti2 N11 39.94(15) . . ?
O5 Ti2 N7 75.16(14) . . ?
O7 Ti2 N7 86.81(14) . . ?
N12 Ti2 N7 95.35(15) . . ?
N11 Ti2 N7 111.07(15) . . ?
O5 Ti2 N9 94.75(14) . . ?
O7 Ti2 N9 74.07(14) . . ?
N12 Ti2 N9 109.85(15) . . ?
N11 Ti2 N9 91.14(15) . . ?
N7 Ti2 N9 154.59(15) . . ?
O11 Ti3 O9 108.28(15) . . ?
O11 Ti3 N17 107.39(16) . . ?
O9 Ti3 N17 143.94(15) . . ?
O11 Ti3 N18 144.49(16) . . ?
O9 Ti3 N18 106.45(15) . . ?
N17 Ti3 N18 39.54(15) . . ?
O11 Ti3 N13 86.03(14) . . ?
O9 Ti3 N13 75.45(14) . . ?
N17 Ti3 N13 112.23(15) . . ?
N18 Ti3 N13 95.73(15) . . ?
O11 Ti3 N15 74.65(14) . . ?
O9 Ti3 N15 92.48(14) . . ?
N17 Ti3 N15 91.93(15) . . ?
N18 Ti3 N15 111.09(15) . . ?
N13 Ti3 N15 152.87(15) . . ?

loop_
_geom_bond_atom_site_label_1
_geom_bond_atom_site_label_2
_geom_bond_distance
_geom_bond_site_symmetry_2
_geom_bond_publ_flag
C1 N1 1.335(6) . ?
C1 C2 1.392(7) . ?
C1 C4 1.524(6) . ?
C2 C3 1.379(7) . ?
C3 N2 1.380(6) . ?
C3 C8 1.510(7) . ?
C4 C6 1.501(7) . ?
C4 C7 1.537(6) . ?
C4 C5 1.551(6) . ?
C8 C10 1.530(7) . ?
C8 C11 1.534(7) . ?
C8 C9 1.537(7) . ?
C12 O2 1.202(6) . ?
C12 O1 1.282(6) . ?
C12 N2 1.444(6) . ?
C13 N3 1.338(6) . ?
C13 C14 1.406(7) . ?
C13 C16 1.520(7) . ?
C14 C15 1.372(7) . ?
C15 N4 1.384(6) . ?
C15 C20 1.518(7) . ?
C16 C18 1.508(7) . ?
C16 C19 1.534(7) . ?
C16 C17 1.542(7) . ?
C20 C22 1.524(7) . ?
C20 C21 1.544(7) . ?
C20 C23 1.555(7) . ?
C24 O4 1.201(6) . ?
C24 O3 1.287(5) . ?
C24 N4 1.463(6) . ?
C25 N6 1.352(6) . ?
C25 C26 1.394(7) . ?
C25 C28 1.508(7) . ?
C26 C27 1.386(7) . ?
C27 N5 1.367(6) . ?
C27 C32 1.497(7) . ?
C28 C29 1.532(7) . ?
C28 C30 1.538(7) . ?
C28 C31 1.540(7) . ?
C32 C34 1.529(7) . ?
C32 C33 1.532(7) . ?
C32 C35 1.536(7) . ?
C36 N7 1.335(6) . ?
C36 C37 1.397(7) . ?
C36 C39 1.511(7) . ?
C37 C38 1.375(7) . ?
C38 N8 1.380(6) . ?
C38 C43 1.520(7) . ?
C39 C40 1.524(7) . ?
C39 C42 1.535(7) . ?
C39 C41 1.548(7) . ?
C43 C44 1.528(7) . ?
C43 C45 1.534(7) . ?
C43 C46 1.543(8) . ?
C47 O6 1.206(6) . ?
C47 O5 1.291(6) . ?
C47 N8 1.445(6) . ?
C48 N10 1.379(6) . ?
C48 C49 1.383(7) . ?
C48 C51 1.508(7) . ?
C49 C50 1.403(7) . ?
C50 N9 1.338(6) . ?
C50 C55 1.518(6) . ?
C51 C54 1.534(7) . ?
C51 C52 1.541(7) . ?
C51 C53 1.550(8) . ?
C55 C56 1.519(7) . ?
C55 C58 1.538(6) . ?
C55 C57 1.541(6) . ?
C59 O8 1.202(6) . ?
C59 O7 1.278(6) . ?
C59 N10 1.455(6) . ?
C60 N11 1.331(6) . ?
C60 C61 1.399(7) . ?
C60 C63 1.514(7) . ?
C61 C62 1.380(7) . ?
C62 N12 1.351(6) . ?
C62 C67 1.510(7) . ?
C63 C66 1.519(8) . ?
C63 C64 1.520(7) . ?
C63 C65 1.528(8) . ?
C67 C69 1.489(8) . ?
C67 C68 1.528(8) . ?
C67 C70 1.538(8) . ?
C71 N13 1.325(6) . ?
C71 C72 1.401(7) . ?
C71 C74 1.522(7) . ?
C72 C73 1.378(7) . ?
C73 N14 1.378(6) . ?
C73 C78 1.524(7) . ?
C74 C75 1.513(7) . ?
C74 C77 1.516(7) . ?
C74 C76 1.531(7) . ?
C78 C81 1.524(8) . ?
C78 C79 1.530(8) . ?
C78 C80 1.547(7) . ?
C82 O10 1.217(6) . ?
C82 O9 1.276(6) . ?
C82 N14 1.450(6) . ?
C83 C84 1.372(7) . ?
C83 N16 1.391(6) . ?
C83 C86 1.506(7) . ?
C84 C85 1.413(7) . ?
C85 N15 1.330(6) . ?
C85 C90 1.514(7) . ?
C86 C89 1.529(7) . ?
C86 C87 1.531(7) . ?
C86 C88 1.547(7) . ?
C90 C93 1.514(7) . ?
C90 C91 1.540(6) . ?
C90 C92 1.546(7) . ?
C94 O12 1.201(6) . ?
C94 O11 1.290(6) . ?
C94 N16 1.443(6) . ?
C95 N17 1.355(6) . ?
C95 C96 1.399(7) . ?
C95 C98 1.513(7) . ?
C96 C97 1.393(7) . ?
C97 N18 1.338(6) . ?
C97 C102 1.516(7) . ?
C98 C99 1.513(8) . ?
C98 C101 1.520(8) . ?
C98 C100 1.538(8) . ?
C102 C105 1.525(7) . ?
C102 C103 1.530(8) . ?
C102 C104 1.531(8) . ?
C201 C202 1.365(9) . ?
C201 C207 1.441(9) . ?
C201 C206 1.470(10) . ?
C202 C203 1.324(10) . ?
C203 C204 1.408(10) . ?
C204 C205 1.387(9) . ?
C205 C206 1.350(9) . ?
C301 C306 1.387(9) . ?
C301 C302 1.394(9) . ?
C301 C307 1.488(9) . ?
C302 C303 1.417(10) . ?
C303 C304 1.388(10) . ?
C304 C305 1.304(10) . ?
C305 C306 1.350(9) . ?
C401 C402 1.367(10) . ?
C401 C406 1.373(9) . ?
C401 C407 1.507(10) . ?
C402 C403 1.333(11) . ?
C403 C404 1.354(10) . ?
C404 C405 1.367(10) . ?
C405 C406 1.389(10) . ?
C501 C506 1.379(10) . ?
C501 C502 1.379(9) . ?
C501 C507 1.505(9) . ?
C502 C503 1.408(10) . ?
C503 C504 1.378(11) . ?
C504 C505 1.357(12) . ?
C505 C506 1.403(11) . ?
C601 C602 1.354(9) . ?
C601 C606 1.398(10) . ?
C601 C607 1.501(9) . ?
C602 C603 1.368(9) . ?
C603 C604 1.375(10) . ?
C604 C605 1.343(9) . ?
C605 C606 1.427(10) . ?
C701 C706 1.375(9) . ?
C701 C702 1.392(9) . ?
C701 C707 1.510(9) . ?
C702 C703 1.339(9) . ?
C703 C704 1.353(10) . ?
C704 C705 1.388(10) . ?
C705 C706 1.372(10) . ?
N1 N2 1.389(5) . ?
N1 Ti1 2.208(4) . ?
N3 N4 1.386(5) . ?
N3 Ti1 2.173(4) . ?
N5 N6 1.378(5) . ?
N5 Ti1 2.041(4) . ?
N6 Ti1 2.030(4) . ?
N7 N8 1.383(5) . ?
N7 Ti2 2.181(4) . ?
N9 N10 1.383(5) . ?
N9 Ti2 2.199(4) . ?
N11 N12 1.394(5) . ?
N11 Ti2 2.045(4) . ?
N12 Ti2 2.036(4) . ?
N13 N14 1.390(5) . ?
N13 Ti3 2.176(4) . ?
N15 N16 1.379(5) . ?
N15 Ti3 2.198(4) . ?
N17 N18 1.384(5) . ?
N17 Ti3 2.033(4) . ?
N18 Ti3 2.058(4) . ?
O1 Ti1 1.995(3) . ?
O3 Ti1 1.991(3) . ?
O5 Ti2 1.986(3) . ?
O7 Ti2 1.989(3) . ?
O9 Ti3 1.988(4) . ?
O11 Ti3 1.985(3) . ?
